data_7157198
loop_
_publ_author_name
'Galeev, Andrew R.'
'Mokrushin, Ivan G.'
'Dmitriev, Maksim V.'
'Mashevskaya, Irina V.'
'Maslivets, Andrey N.'
'Rubin, Michael'

_publ_section_title
;
 Synthesis of meta-Substituted Anilines via Three-Component Reaction of
 Acetone, Amines, and 1,3-Diketones
;
_journal_name_full 'Organic &amp; Biomolecular Chemistry'
_journal_paper_doi 10.1039/C9OB02120E
_journal_year 2019
_chemical_formula_moiety 'C21 H19 N O2'
_chemical_formula_sum 'C21 H19 N O2'
_chemical_formula_weight 317.37
_space_group_IT_number 2
_space_group_name_Hall '-P 1'
_space_group_name_H-M_alt 'P -1'
_symmetry_cell_setting triclinic
_symmetry_space_group_name_H-M 'P -1'
_atom_sites_solution_hydrogens geom
_atom_sites_solution_primary direct
_atom_sites_solution_secondary difmap
_audit_creation_method SHELXL-97
_audit_update_record
;
2019-03-24 deposited with the CCDC.	2019-11-12 downloaded from the CCDC.
;
_cell_angle_alpha 79.468(16)
_cell_angle_beta 78.355(18)
_cell_angle_gamma 72.386(18)
_cell_formula_units_Z 2
_cell_length_a 6.3877(14)
_cell_length_b 9.9122(19)
_cell_length_c 14.758(3)
_cell_measurement_reflns_used 1331
_cell_measurement_temperature 295(2)
_cell_measurement_theta_max 27.4530
_cell_measurement_theta_min 3.3800
_cell_volume 864.8(3)
_computing_cell_refinement
;
CrysAlisPro, Agilent Technologies,
Version 1.171.37.33 (release 27-03-2014 CrysAlis171 .NET)
(compiled Mar 27 2014,17:12:48)
;
_computing_data_collection
;
CrysAlisPro, Agilent Technologies,
Version 1.171.37.33 (release 27-03-2014 CrysAlis171 .NET)
(compiled Mar 27 2014,17:12:48)
;
_computing_data_reduction
;
CrysAlisPro, Agilent Technologies,
Version 1.171.37.33 (release 27-03-2014 CrysAlis171 .NET)
(compiled Mar 27 2014,17:12:48)
;
_computing_structure_refinement 'SHELXL-97 (Sheldrick, 2008)'
_computing_structure_solution 'SHELXS-97 (Sheldrick, 2008)'
_diffrn_ambient_temperature 295(2)
_diffrn_measured_fraction_theta_full 0.999
_diffrn_measured_fraction_theta_max 0.840
_diffrn_measurement_device_type 'New Xcalibur, Ruby'
_diffrn_measurement_method '\w scans'
_diffrn_radiation_monochromator graphite
_diffrn_radiation_source 'fine-focus sealed tube'
_diffrn_radiation_type MoK\a
_diffrn_radiation_wavelength 0.71073
_diffrn_reflns_av_R_equivalents 0.0361
_diffrn_reflns_av_sigmaI/netI 0.0612
_diffrn_reflns_limit_h_max 8
_diffrn_reflns_limit_h_min -8
_diffrn_reflns_limit_k_max 13
_diffrn_reflns_limit_k_min -8
_diffrn_reflns_limit_l_max 20
_diffrn_reflns_limit_l_min -20
_diffrn_reflns_number 6426
_diffrn_reflns_theta_full 26.00
_diffrn_reflns_theta_max 29.26
_diffrn_reflns_theta_min 3.35
_exptl_absorpt_coefficient_mu 0.078
_exptl_absorpt_correction_T_max 1.00000
_exptl_absorpt_correction_T_min 0.75471
_exptl_absorpt_correction_type multi-scan
_exptl_absorpt_process_details
;
CrysAlisPro, Agilent Technologies,
Version 1.171.37.33 (release 27-03-2014 CrysAlis171 .NET)
(compiled Mar 27 2014,17:12:48)
Empirical absorption correction using spherical harmonics,
 implemented in SCALE3 ABSPACK scaling algorithm.
;
_exptl_crystal_colour colourless
_exptl_crystal_density_diffrn 1.219
_exptl_crystal_density_method 'not measured'
_exptl_crystal_description plate
_exptl_crystal_F_000 336
_exptl_crystal_size_max 0.5
_exptl_crystal_size_mid 0.2
_exptl_crystal_size_min 0.05
_refine_diff_density_max 0.195
_refine_diff_density_min -0.239
_refine_diff_density_rms 0.047
_refine_ls_extinction_method none
_refine_ls_goodness_of_fit_ref 0.988
_refine_ls_hydrogen_treatment mixed
_refine_ls_matrix_type full
_refine_ls_number_parameters 222
_refine_ls_number_reflns 3957
_refine_ls_number_restraints 0
_refine_ls_restrained_S_all 0.988
_refine_ls_R_factor_all 0.0975
_refine_ls_R_factor_gt 0.0570
_refine_ls_shift/su_max 0.000
_refine_ls_shift/su_mean 0.000
_refine_ls_structure_factor_coef Fsqd
_refine_ls_weighting_details 'calc w=1/[\s^2^(Fo^2^)+(0.0740P)^2^+0.0000P] where P=(Fo^2^+2Fc^2^)/3'
_refine_ls_weighting_scheme calc
_refine_ls_wR_factor_gt 0.1359
_refine_ls_wR_factor_ref 0.1607
_reflns_number_gt 2418
_reflns_number_total 3957
_reflns_threshold_expression >2\s(I)
_cod_data_source_file c9ob02120e2.cif
_cod_data_source_block psu-505(bara-35)-2
_cod_database_code 7157198

loop_
_symmetry_equiv_pos_as_xyz
'x, y, z'
'-x, -y, -z'

loop_
_atom_site_label
_atom_site_type_symbol
_atom_site_fract_x
_atom_site_fract_y
_atom_site_fract_z
_atom_site_U_iso_or_equiv
_atom_site_adp_type
_atom_site_occupancy
_atom_site_symmetry_multiplicity
_atom_site_calc_flag
_atom_site_refinement_flags
H1 H 0.469(3) 0.3207(19) 0.5082(12) 0.050(5) Uiso 1 1 d .
O1 O -0.20937(19) 0.57591(14) 0.38167(8) 0.0561(4) Uani 1 1 d .
O2 O -0.16830(18) 0.58635(13) 0.22771(7) 0.0505(3) Uani 1 1 d .
C5 C 0.1432(2) 0.45853(16) 0.30048(10) 0.0348(4) Uani 1 1 d .
C13 C -0.0946(3) 0.54559(17) 0.30902(11) 0.0382(4) Uani 1 1 d .
C2 C 0.5831(3) 0.29863(17) 0.29306(10) 0.0389(4) Uani 1 1 d .
H2 H 0.7320 0.2471 0.2899 0.047 Uiso 1 1 calc R
C6 C 0.2361(3) 0.41468(17) 0.38097(10) 0.0387(4) Uani 1 1 d .
H6 H 0.1506 0.4404 0.4373 0.046 Uiso 1 1 calc R
N1 N 0.5409(3) 0.28190(17) 0.46160(10) 0.0521(4) Uani 1 1 d .
C4 C 0.2682(3) 0.42128(17) 0.21513(10) 0.0376(4) Uani 1 1 d .
H4 H 0.2044 0.4497 0.1609 0.045 Uiso 1 1 calc R
C1 C 0.4585(3) 0.33149(17) 0.37963(10) 0.0379(4) Uani 1 1 d .
C3 C 0.4898(3) 0.34105(17) 0.21185(10) 0.0370(4) Uani 1 1 d .
C7 C 0.6263(3) 0.29755(18) 0.12195(10) 0.0416(4) Uani 1 1 d .
C16 C 0.8051(3) 0.13656(17) 0.56350(10) 0.0392(4) Uani 1 1 d .
C15 C 0.7696(3) 0.2027(2) 0.46560(11) 0.0497(5) Uani 1 1 d .
H15A H 0.8637 0.2661 0.4423 0.060 Uiso 1 1 calc R
H15B H 0.8127 0.1281 0.4256 0.060 Uiso 1 1 calc R
C17 C 0.9505(3) 0.1703(2) 0.60652(12) 0.0526(5) Uani 1 1 d .
H17 H 1.0248 0.2370 0.5754 0.063 Uiso 1 1 calc R
C14 C -0.3984(3) 0.6702(2) 0.23028(14) 0.0603(5) Uani 1 1 d .
H14A H -0.4916 0.6229 0.2761 0.090 Uiso 1 1 calc R
H14B H -0.4411 0.6804 0.1701 0.090 Uiso 1 1 calc R
H14C H -0.4150 0.7629 0.2464 0.090 Uiso 1 1 calc R
C20 C 0.7349(4) -0.0274(2) 0.69989(13) 0.0611(5) Uani 1 1 d .
H20 H 0.6617 -0.0945 0.7313 0.073 Uiso 1 1 calc R
C19 C 0.8806(3) 0.0084(2) 0.74187(12) 0.0604(6) Uani 1 1 d .
H19 H 0.9058 -0.0342 0.8017 0.072 Uiso 1 1 calc R
C21 C 0.6972(3) 0.0361(2) 0.61128(12) 0.0522(5) Uani 1 1 d .
H21 H 0.5985 0.0113 0.5832 0.063 Uiso 1 1 calc R
C8 C 0.8272(3) 0.3287(2) 0.08949(12) 0.0608(5) Uani 1 1 d .
H8 H 0.8778 0.3783 0.1242 0.073 Uiso 1 1 calc R
C18 C 0.9883(4) 0.1070(2) 0.69508(13) 0.0645(6) Uani 1 1 d .
H18 H 1.0873 0.1313 0.7232 0.077 Uiso 1 1 calc R
C12 C 0.5563(3) 0.2228(2) 0.06963(12) 0.0612(5) Uani 1 1 d .
H12 H 0.4211 0.2013 0.0898 0.073 Uiso 1 1 calc R
C11 C 0.6858(4) 0.1794(3) -0.01291(13) 0.0785(7) Uani 1 1 d .
H11 H 0.6377 0.1281 -0.0474 0.094 Uiso 1 1 calc R
C10 C 0.8842(4) 0.2116(3) -0.04378(13) 0.0783(7) Uani 1 1 d .
H10 H 0.9711 0.1818 -0.0990 0.094 Uiso 1 1 calc R
C9 C 0.9542(4) 0.2876(3) 0.00652(14) 0.0782(7) Uani 1 1 d .
H9 H 1.0871 0.3117 -0.0150 0.094 Uiso 1 1 calc R

loop_
_atom_site_aniso_label
_atom_site_aniso_U_11
_atom_site_aniso_U_22
_atom_site_aniso_U_33
_atom_site_aniso_U_23
_atom_site_aniso_U_13
_atom_site_aniso_U_12
O1 0.0434(7) 0.0724(9) 0.0436(7) -0.0200(6) -0.0013(6) 0.0010(6)
O2 0.0393(7) 0.0612(8) 0.0415(7) -0.0069(6) -0.0096(5) 0.0026(6)
C5 0.0347(8) 0.0339(8) 0.0345(8) -0.0038(7) -0.0040(7) -0.0090(7)
C13 0.0387(9) 0.0370(9) 0.0382(9) -0.0079(7) -0.0036(8) -0.0092(7)
C2 0.0335(8) 0.0419(9) 0.0340(8) -0.0056(7) -0.0025(7) -0.0012(7)
C6 0.0395(9) 0.0414(9) 0.0293(8) -0.0068(7) 0.0021(7) -0.0063(7)
N1 0.0447(9) 0.0664(10) 0.0276(7) -0.0098(7) -0.0062(7) 0.0129(8)
C4 0.0388(9) 0.0413(9) 0.0309(8) -0.0044(7) -0.0065(7) -0.0081(7)
C1 0.0391(9) 0.0387(9) 0.0308(8) -0.0029(7) -0.0049(7) -0.0046(7)
C3 0.0377(9) 0.0394(9) 0.0308(8) -0.0055(7) -0.0034(7) -0.0067(7)
C7 0.0429(9) 0.0462(10) 0.0279(8) -0.0036(7) -0.0045(7) -0.0024(8)
C16 0.0397(9) 0.0370(9) 0.0350(8) -0.0056(7) -0.0062(7) -0.0014(7)
C15 0.0436(10) 0.0574(11) 0.0358(9) -0.0004(8) -0.0049(8) -0.0003(9)
C17 0.0627(12) 0.0501(11) 0.0479(10) -0.0049(8) -0.0092(9) -0.0202(10)
C14 0.0431(10) 0.0633(13) 0.0636(12) -0.0076(10) -0.0182(9) 0.0072(9)
C20 0.0773(14) 0.0483(11) 0.0505(11) 0.0044(9) -0.0024(11) -0.0182(11)
C19 0.0797(14) 0.0535(12) 0.0362(9) -0.0027(8) -0.0147(10) 0.0005(11)
C21 0.0553(11) 0.0566(12) 0.0474(10) -0.0044(9) -0.0112(9) -0.0187(9)
C8 0.0488(11) 0.0883(15) 0.0446(10) -0.0201(10) 0.0016(9) -0.0172(11)
C18 0.0762(14) 0.0713(14) 0.0517(12) -0.0141(10) -0.0251(11) -0.0155(12)
C12 0.0632(13) 0.0776(15) 0.0435(10) -0.0158(10) -0.0027(10) -0.0195(11)
C11 0.0978(19) 0.0964(18) 0.0445(11) -0.0297(11) -0.0054(12) -0.0234(15)
C10 0.0777(16) 0.1030(19) 0.0374(11) -0.0233(12) 0.0081(11) -0.0030(14)
C9 0.0562(13) 0.122(2) 0.0482(11) -0.0212(13) 0.0141(10) -0.0212(14)

loop_
_atom_type_symbol
_atom_type_description
_atom_type_scat_dispersion_real
_atom_type_scat_dispersion_imag
_atom_type_scat_source
C C 0.0033 0.0016 'International Tables Vol C Tables 4.2.6.8 and 6.1.1.4'
H H 0.0000 0.0000 'International Tables Vol C Tables 4.2.6.8 and 6.1.1.4'
N N 0.0061 0.0033 'International Tables Vol C Tables 4.2.6.8 and 6.1.1.4'
O O 0.0106 0.0060 'International Tables Vol C Tables 4.2.6.8 and 6.1.1.4'

loop_
_geom_angle_atom_site_label_1
_geom_angle_atom_site_label_2
_geom_angle_atom_site_label_3
_geom_angle
C13 O2 C14 116.44(13)
C6 C5 C4 120.44(15)
C6 C5 C13 117.32(13)
C4 C5 C13 122.24(14)
O1 C13 O2 122.81(15)
O1 C13 C5 124.06(15)
O2 C13 C5 113.13(13)
C3 C2 C1 121.55(15)
C3 C2 H2 119.2
C1 C2 H2 119.2
C5 C6 C1 121.21(14)
C5 C6 H6 119.4
C1 C6 H6 119.4
C1 N1 C15 122.87(14)
C1 N1 H1 116.9(12)
C15 N1 H1 117.2(12)
C3 C4 C5 119.36(14)
C3 C4 H4 120.3
C5 C4 H4 120.3
N1 C1 C2 122.81(15)
N1 C1 C6 119.63(14)
C2 C1 C6 117.51(14)
C2 C3 C4 119.88(14)
C2 C3 C7 119.55(14)
C4 C3 C7 120.56(14)
C12 C7 C8 118.16(16)
C12 C7 C3 120.49(15)
C8 C7 C3 121.35(16)
C17 C16 C21 118.36(15)
C17 C16 C15 120.89(16)
C21 C16 C15 120.71(15)
N1 C15 C16 111.70(13)
N1 C15 H15A 109.3
C16 C15 H15A 109.3
N1 C15 H15B 109.3
C16 C15 H15B 109.3
H15A C15 H15B 107.9
C16 C17 C18 121.08(17)
C16 C17 H17 119.5
C18 C17 H17 119.5
O2 C14 H14A 109.5
O2 C14 H14B 109.5
H14A C14 H14B 109.5
O2 C14 H14C 109.5
H14A C14 H14C 109.5
H14B C14 H14C 109.5
C19 C20 C21 120.13(18)
C19 C20 H20 119.9
C21 C20 H20 119.9
C18 C19 C20 119.63(17)
C18 C19 H19 120.2
C20 C19 H19 120.2
C20 C21 C16 120.59(17)
C20 C21 H21 119.7
C16 C21 H21 119.7
C9 C8 C7 121.32(19)
C9 C8 H8 119.3
C7 C8 H8 119.3
C19 C18 C17 120.22(18)
C19 C18 H18 119.9
C17 C18 H18 119.9
C7 C12 C11 120.53(18)
C7 C12 H12 119.7
C11 C12 H12 119.7
C10 C11 C12 120.3(2)
C10 C11 H11 119.9
C12 C11 H11 119.9
C9 C10 C11 119.88(19)
C9 C10 H10 120.1
C11 C10 H10 120.1
C10 C9 C8 119.8(2)
C10 C9 H9 120.1
C8 C9 H9 120.1

loop_
_geom_bond_atom_site_label_1
_geom_bond_atom_site_label_2
_geom_bond_distance
O1 C13 1.2018(18)
O2 C13 1.3266(18)
O2 C14 1.450(2)
C5 C6 1.376(2)
C5 C4 1.395(2)
C5 C13 1.496(2)
C2 C3 1.386(2)
C2 C1 1.399(2)
C2 H2 0.9300
C6 C1 1.408(2)
C6 H6 0.9300
N1 C1 1.366(2)
N1 C15 1.441(2)
N1 H1 0.832(18)
C4 C3 1.394(2)
C4 H4 0.9300
C3 C7 1.490(2)
C7 C12 1.376(2)
C7 C8 1.381(2)
C16 C17 1.372(2)
C16 C21 1.389(2)
C16 C15 1.505(2)
C15 H15A 0.9700
C15 H15B 0.9700
C17 C18 1.377(2)
C17 H17 0.9300
C14 H14A 0.9600
C14 H14B 0.9600
C14 H14C 0.9600
C20 C19 1.374(3)
C20 C21 1.378(2)
C20 H20 0.9300
C19 C18 1.369(3)
C19 H19 0.9300
C21 H21 0.9300
C8 C9 1.380(3)
C8 H8 0.9300
C18 H18 0.9300
C12 C11 1.387(3)
C12 H12 0.9300
C11 C10 1.369(3)
C11 H11 0.9300
C10 C9 1.364(3)
C10 H10 0.9300
C9 H9 0.9300

loop_
_geom_torsion_atom_site_label_1
_geom_torsion_atom_site_label_2
_geom_torsion_atom_site_label_3
_geom_torsion_atom_site_label_4
_geom_torsion
C14 O2 C13 O1 -0.3(2)
C14 O2 C13 C5 179.45(13)
C6 C5 C13 O1 -2.0(2)
C4 C5 C13 O1 177.60(15)
C6 C5 C13 O2 178.24(13)
C4 C5 C13 O2 -2.2(2)
C4 C5 C6 C1 0.0(2)
C13 C5 C6 C1 179.55(14)
C6 C5 C4 C3 -1.0(2)
C13 C5 C4 C3 179.40(14)
C15 N1 C1 C2 6.1(3)
C15 N1 C1 C6 -176.59(16)
C3 C2 C1 N1 174.83(15)
C3 C2 C1 C6 -2.6(2)
C5 C6 C1 N1 -175.68(15)
C5 C6 C1 C2 1.8(2)
C1 C2 C3 C4 1.6(2)
C1 C2 C3 C7 -177.11(14)
C5 C4 C3 C2 0.3(2)
C5 C4 C3 C7 178.94(14)
C2 C3 C7 C12 123.25(19)
C4 C3 C7 C12 -55.4(2)
C2 C3 C7 C8 -55.7(2)
C4 C3 C7 C8 125.63(18)
C1 N1 C15 C16 -168.71(15)
C17 C16 C15 N1 -120.26(18)
C21 C16 C15 N1 62.0(2)
C21 C16 C17 C18 -0.3(3)
C15 C16 C17 C18 -178.13(17)
C21 C20 C19 C18 -0.2(3)
C19 C20 C21 C16 -0.1(3)
C17 C16 C21 C20 0.3(3)
C15 C16 C21 C20 178.12(17)
C12 C7 C8 C9 0.6(3)
C3 C7 C8 C9 179.60(19)
C20 C19 C18 C17 0.2(3)
C16 C17 C18 C19 0.1(3)
C8 C7 C12 C11 0.5(3)
C3 C7 C12 C11 -178.47(18)
C7 C12 C11 C10 -0.6(3)
C12 C11 C10 C9 -0.4(4)
C11 C10 C9 C8 1.6(4)
C7 C8 C9 C10 -1.7(3)
